data_4124196
loop_
_publ_author_name
'Liao, Lingwen'
'Zhou, Shiming'
'Dai, Yafei'
'Liu, Liren'
'Yao, Chuanhao'
'Fu, Cenfeng'
'Yang, Jinlong'
'Wu, Zhikun'

_publ_section_title
;
 Mono-Mercury Doping of Au25 and the HOMO/LUMO Energies Evaluation
 Employing Differential Pulse Voltammetry.
;
_journal_issue 30
_journal_name_full 'Journal of the American Chemical Society'
_journal_page_first 9511
_journal_page_last 9514
_journal_paper_doi 10.1021/jacs.5b03483
_journal_volume 137
_journal_year 2015
_chemical_formula_sum 'C144 H162 Au24 Hg S18'
_chemical_formula_weight 7397.59
_chemical_name_systematic
;
 ?
;
_space_group_crystal_system orthorhombic
_space_group_IT_number 56
_space_group_name_Hall '-P 2ab 2ac'
_space_group_name_H-M_alt 'P c c n'
_symmetry_space_group_name_Hall '-P 2ab 2ac'
_symmetry_space_group_name_H-M 'P c c n'
_atom_sites_solution_hydrogens geom
_audit_creation_method SHELXL-2013
_cell_angle_alpha 90
_cell_angle_beta 90
_cell_angle_gamma 90
_cell_formula_units_Z 4
_cell_length_a 31.5657(3)
_cell_length_b 27.3633(4)
_cell_length_c 18.7149(2)
_cell_measurement_reflns_used 17278
_cell_measurement_temperature 292(2)
_cell_measurement_theta_max 69.4397
_cell_measurement_theta_min 3.2298
_cell_volume 16164.8(3)
_computing_cell_refinement 'CrysAlisPro (Agilent Technologies)'
_computing_data_collection 'CrysAlisPro (Agilent Technologies)'
_computing_data_reduction 'CrysAlisPro (Agilent Technologies)'
_computing_molecular_graphics 'Ortep-3 (L. J. Farrugia, 2001)'
_computing_publication_material SHELXL-2013
_computing_structure_refinement 'SHELXL-2013 (Sheldrick, 2013)'
_computing_structure_solution 'SHELXS-97 (Sheldrick, 1997)'
_diffrn_ambient_temperature 292(2)
_diffrn_detector_area_resol_mean 15.9149
_diffrn_measured_fraction_theta_full 0.995
_diffrn_measured_fraction_theta_max 0.982
_diffrn_measurement_device_type 'Gemini S Ultra, Agilent Technologies'
_diffrn_measurement_method '\w scans'
_diffrn_radiation_type CuK\a
_diffrn_radiation_wavelength 1.54184
_diffrn_reflns_av_R_equivalents 0.0950
_diffrn_reflns_av_unetI/netI 0.0930
_diffrn_reflns_laue_measured_fraction_full 0.995
_diffrn_reflns_laue_measured_fraction_max 0.982
_diffrn_reflns_limit_h_max 38
_diffrn_reflns_limit_h_min -35
_diffrn_reflns_limit_k_max 33
_diffrn_reflns_limit_k_min -32
_diffrn_reflns_limit_l_max 22
_diffrn_reflns_limit_l_min -14
_diffrn_reflns_number 44974
_diffrn_reflns_point_group_measured_fraction_full 0.995
_diffrn_reflns_point_group_measured_fraction_max 0.982
_diffrn_reflns_theta_full 67.684
_diffrn_reflns_theta_max 69.566
_diffrn_reflns_theta_min 4.004
_diffrn_source 'Enhance Ultra (Cu) X-ray Source'
_exptl_absorpt_coefficient_mu 43.920
_exptl_absorpt_correction_T_max 1.00000
_exptl_absorpt_correction_T_min 0.05262
_exptl_absorpt_correction_type multi-scan
_exptl_absorpt_process_details
;
CrysAlisPro, Agilent Technologies,
Version 1.171.36.21 (release 14-08-2012 CrysAlis171 .NET)
(compiled Sep 14 2012,17:21:16)
Empirical absorption correction using spherical harmonics,
 implemented in SCALE3 ABSPACK scaling algorithm.
;
_exptl_crystal_colour black
_exptl_crystal_density_diffrn 3.040
_exptl_crystal_description plate
_exptl_crystal_F_000 13160
_exptl_crystal_size_max 0.160
_exptl_crystal_size_mid 0.160
_exptl_crystal_size_min 0.140
_refine_diff_density_max 14.082
_refine_diff_density_min -9.046
_refine_diff_density_rms 1.045
_refine_ls_extinction_method none
_refine_ls_goodness_of_fit_ref 1.351
_refine_ls_hydrogen_treatment constr
_refine_ls_matrix_type full
_refine_ls_number_parameters 820
_refine_ls_number_reflns 14943
_refine_ls_number_restraints 469
_refine_ls_restrained_S_all 1.333
_refine_ls_R_factor_all 0.1510
_refine_ls_R_factor_gt 0.1409
_refine_ls_shift/su_max 0.025
_refine_ls_shift/su_mean 0.000
_refine_ls_structure_factor_coef Fsqd
_refine_ls_weighting_details 'w=1/[\s^2^(Fo^2^)+(0.1700P)^2^+258.2000P] where P=(Fo^2^+2Fc^2^)/3'
_refine_ls_weighting_scheme calc
_refine_ls_wR_factor_gt 0.3305
_refine_ls_wR_factor_ref 0.3429
_reflns_Friedel_coverage 0.000
_reflns_number_gt 11952
_reflns_number_total 14943
_reflns_threshold_expression 'I > 2\s(I)'
_cod_data_source_file ja5b03483_si_002.cif
_cod_data_source_block shelxl
_cod_depositor_comments 'Adding full bibliography for 4124196.cif.'
_cod_database_code 4124196
_shelx_space_group_comment
;
The symmetry employed for this shelxl refinement is uniquely defined
by the following loop, which should always be used as a source of
symmetry information in preference to the above space-group names.
They are only intended as comments.
;
_shelx_estimated_absorpt_t_min 0.054
_shelx_estimated_absorpt_t_max 0.063
_shelxl_version_number 2013-4

loop_
_space_group_symop_operation_xyz
'x, y, z'
'-x+1/2, -y+1/2, z'
'-x, y+1/2, -z+1/2'
'x+1/2, -y, -z+1/2'
'-x, -y, -z'
'x-1/2, y-1/2, -z'
'x, -y-1/2, z-1/2'
'-x-1/2, y, z-1/2'

loop_
_atom_site_label
_atom_site_type_symbol
_atom_site_fract_x
_atom_site_fract_y
_atom_site_fract_z
_atom_site_U_iso_or_equiv
_atom_site_adp_type
_atom_site_occupancy
_atom_site_site_symmetry_order
_atom_site_calc_flag
_atom_site_refinement_flags_posn
_atom_site_refinement_flags_adp
_atom_site_refinement_flags_occupancy
Au1 Au 0.5000 0.5000 0.5000 0.0248(3) Uani 1 2 d S . P
Au7 Au 0.50374(3) 0.39802(4) 0.49155(6) 0.0373(3) Uani 1 1 d . . .
Au3 Au 0.57711(3) 0.54895(4) 0.49595(6) 0.0350(3) Uani 1 1 d . . .
Au4 Au 0.51563(3) 0.55033(4) 0.37213(6) 0.0365(3) Uani 1 1 d . . .
Au5 Au 0.52285(3) 0.54625(4) 0.62658(6) 0.0367(3) Uani 1 1 d . . .
Au2 Au 0.43289(3) 0.54451(4) 0.42692(6) 0.0358(3) Uani 1 1 d . . .
Au6 Au 0.43438(3) 0.53693(4) 0.58423(6) 0.0364(3) Uani 1 1 d . . .
Au8 Au 0.44102(3) 0.53362(5) 0.25949(6) 0.0407(3) Uani 0.9167 1 d . . P
Hg8 Hg 0.44102(3) 0.53362(5) 0.25949(6) 0.0407(3) Uani 0.0833 1 d . . P
Au11 Au 0.61444(4) 0.55132(6) 0.34186(7) 0.0562(4) Uani 0.9167 1 d . . P
Hg11 Hg 0.61444(4) 0.55132(6) 0.34186(7) 0.0562(4) Uani 0.0833 1 d . . P
Au12 Au 0.42979(3) 0.35601(4) 0.39768(7) 0.0429(3) Uani 0.9167 1 d . . P
Hg12 Hg 0.42979(3) 0.35601(4) 0.39768(7) 0.0429(3) Uani 0.0833 1 d . . P
Au10 Au 0.65481(3) 0.47730(5) 0.48611(7) 0.0402(3) Uani 0.9167 1 d . . P
Hg10 Hg 0.65481(3) 0.47730(5) 0.48611(7) 0.0402(3) Uani 0.0833 1 d . . P
Au9 Au 0.53757(3) 0.36417(5) 0.33598(7) 0.0433(3) Uani 0.9167 1 d . . P
Hg9 Hg 0.53757(3) 0.36417(5) 0.33598(7) 0.0433(3) Uani 0.0833 1 d . . P
Au13 Au 0.53940(3) 0.35609(4) 0.64261(7) 0.0418(3) Uani 0.9167 1 d . . P
Hg13 Hg 0.53940(3) 0.35609(4) 0.64261(7) 0.0418(3) Uani 0.0833 1 d . . P
S7 S 0.5582(2) 0.5502(3) 0.7391(4) 0.0462(17) Uani 1 1 d . . .
S1 S 0.67561(19) 0.5169(3) 0.3848(4) 0.0431(16) Uani 1 1 d . . .
S2 S 0.36038(18) 0.5672(3) 0.4128(4) 0.0407(15) Uani 1 1 d . U .
S8 S 0.4371(2) 0.6172(3) 0.2479(4) 0.0456(17) Uani 1 1 d . . .
S5 S 0.62439(18) 0.6116(3) 0.5351(4) 0.0395(15) Uani 1 1 d . . .
S4 S 0.4762(2) 0.3207(3) 0.3196(5) 0.0532(19) Uani 1 1 d . . .
S6 S 0.5189(2) 0.3191(3) 0.5380(4) 0.0497(17) Uani 1 1 d . . .
S3 S 0.3984(2) 0.5961(3) 0.6547(4) 0.0490(18) Uani 1 1 d . . .
S9 S 0.5585(2) 0.5930(4) 0.2878(5) 0.064(2) Uani 1 1 d . . .
C1 C 0.7240(12) 0.6344(14) 0.5947(19) 0.060(9) Uani 1 1 d . U .
C2 C 0.7575(18) 0.602(2) 0.590(3) 0.103(16) Uani 1 1 d . U .
H2 H 0.7572 0.5738 0.6175 0.123 Uiso 1 1 calc R U .
C3 C 0.7927(13) 0.6119(16) 0.545(2) 0.075(10) Uani 1 1 d . U .
H3 H 0.8151 0.5899 0.5414 0.090 Uiso 1 1 calc R U .
C4 C 0.7928(19) 0.656(2) 0.505(2) 0.095(15) Uani 1 1 d . U .
H4 H 0.8170 0.6645 0.4793 0.114 Uiso 1 1 calc R U .
C6 C 0.7275(16) 0.6763(19) 0.552(3) 0.095(14) Uani 1 1 d . U .
H6 H 0.7066 0.6999 0.5580 0.114 Uiso 1 1 calc R U .
C5 C 0.7571(19) 0.687(2) 0.502(2) 0.097(16) Uani 1 1 d . U .
H5 H 0.7543 0.7120 0.4696 0.117 Uiso 1 1 calc R U .
C7 C 0.6852(12) 0.6202(14) 0.6397(19) 0.063(9) Uani 1 1 d . U .
H7A H 0.6693 0.6495 0.6510 0.075 Uiso 1 1 calc R U .
H7B H 0.6948 0.6060 0.6843 0.075 Uiso 1 1 calc R U .
C10 C 0.3604(10) 0.6200(13) 0.1746(17) 0.050(7) Uani 1 1 d . U .
H10A H 0.3671 0.5866 0.1613 0.060 Uiso 1 1 calc R U .
H10B H 0.3726 0.6413 0.1387 0.060 Uiso 1 1 calc R U .
C9 C 0.3806(9) 0.6307(11) 0.2440(16) 0.045(7) Uani 1 1 d . U .
H9A H 0.3663 0.6119 0.2808 0.054 Uiso 1 1 calc R U .
H9B H 0.3764 0.6650 0.2549 0.054 Uiso 1 1 calc R U .
C11 C 0.3122(9) 0.6263(10) 0.1738(15) 0.053(7) Uani 1 1 d D U .
C14 C 0.2240(15) 0.6380(14) 0.170(3) 0.12(2) Uani 1 1 d D U .
H14 H 0.1947 0.6410 0.1692 0.145 Uiso 1 1 calc R U .
C16 C 0.2925(11) 0.6637(14) 0.212(2) 0.100(15) Uani 1 1 d D U .
H16 H 0.3088 0.6840 0.2405 0.120 Uiso 1 1 calc R U .
C13 C 0.2447(10) 0.6001(16) 0.135(3) 0.106(16) Uani 1 1 d D U .
H13 H 0.2280 0.5770 0.1120 0.127 Uiso 1 1 calc R U .
C12 C 0.2884(10) 0.5944(15) 0.132(2) 0.097(15) Uani 1 1 d D U .
H12 H 0.3010 0.5706 0.1038 0.117 Uiso 1 1 calc R U .
C15 C 0.2491(10) 0.6714(18) 0.207(3) 0.124(19) Uani 1 1 d D U .
H15 H 0.2369 0.6986 0.2285 0.149 Uiso 1 1 calc R U .
C19 C 0.5540(9) 0.2442(12) 0.2923(16) 0.046(7) Uani 1 1 d . U .
C23 C 0.6245(15) 0.2645(18) 0.317(3) 0.088(13) Uani 1 1 d . U .
H23 H 0.6463 0.2690 0.3493 0.106 Uiso 1 1 calc R U .
C18 C 0.5093(11) 0.2270(14) 0.3088(19) 0.062(9) Uani 1 1 d . U .
H18A H 0.4937 0.2239 0.2644 0.074 Uiso 1 1 calc R U .
H18B H 0.5108 0.1949 0.3307 0.074 Uiso 1 1 calc R U .
C22 C 0.6307(17) 0.2734(19) 0.247(3) 0.092(13) Uani 1 1 d . U .
H22 H 0.6579 0.2821 0.2334 0.110 Uiso 1 1 calc R U .
C20 C 0.5628(15) 0.2562(17) 0.217(3) 0.082(12) Uani 1 1 d . U .
H20 H 0.5411 0.2535 0.1841 0.098 Uiso 1 1 calc R U .
C17 C 0.4857(15) 0.2607(16) 0.358(2) 0.080(12) Uani 1 1 d . U .
H17A H 0.5018 0.2645 0.4016 0.096 Uiso 1 1 calc R U .
H17B H 0.4588 0.2460 0.3698 0.096 Uiso 1 1 calc R U .
C24 C 0.5824(15) 0.2475(17) 0.341(2) 0.081(12) Uani 1 1 d . U .
H24 H 0.5770 0.2395 0.3881 0.097 Uiso 1 1 calc R U .
C21 C 0.6008(18) 0.271(2) 0.196(3) 0.103(16) Uani 1 1 d . U .
H21 H 0.6065 0.2788 0.1486 0.123 Uiso 1 1 calc R U .
C8 C 0.6554(9) 0.5836(11) 0.6022(16) 0.045(6) Uani 1 1 d . U .
H8A H 0.6368 0.5689 0.6374 0.054 Uiso 1 1 calc R U .
H8B H 0.6722 0.5577 0.5809 0.054 Uiso 1 1 calc R U .
C40 C 0.7534(11) 0.5284(14) 0.2564(17) 0.056(8) Uani 1 1 d . U .
H40 H 0.7258 0.5256 0.2394 0.067 Uiso 1 1 calc R U .
C33 C 0.7075(9) 0.5693(12) 0.4119(16) 0.048(7) Uani 1 1 d . U .
H33A H 0.6900 0.5926 0.4373 0.057 Uiso 1 1 calc R U .
H33B H 0.7300 0.5587 0.4436 0.057 Uiso 1 1 calc R U .
C34 C 0.7263(9) 0.5931(11) 0.3454(16) 0.045(6) Uani 1 1 d . U .
H34A H 0.7381 0.6247 0.3581 0.054 Uiso 1 1 calc R U .
H34B H 0.7041 0.5984 0.3105 0.054 Uiso 1 1 calc R U .
C35 C 0.7613(11) 0.5613(14) 0.3118(19) 0.059(8) Uani 1 1 d . U .
C38 C 0.8243(14) 0.5040(16) 0.253(2) 0.072(10) Uani 1 1 d . U .
H38 H 0.8455 0.4846 0.2329 0.087 Uiso 1 1 calc R U .
C39 C 0.7826(14) 0.5015(16) 0.227(2) 0.075(11) Uani 1 1 d . U .
H39 H 0.7759 0.4806 0.1898 0.090 Uiso 1 1 calc R U .
C36 C 0.8024(13) 0.5657(17) 0.334(2) 0.074(10) Uani 1 1 d . U .
H36 H 0.8093 0.5892 0.3682 0.088 Uiso 1 1 calc R U .
C37 C 0.8332(13) 0.5360(15) 0.308(2) 0.071(10) Uani 1 1 d . U .
H37 H 0.8604 0.5374 0.3266 0.085 Uiso 1 1 calc R U .
C49 C 0.5185(11) 0.5669(14) 0.8083(17) 0.058(8) Uani 1 1 d . U .
H49A H 0.5029 0.5957 0.7934 0.069 Uiso 1 1 calc R U .
H49B H 0.4986 0.5403 0.8148 0.069 Uiso 1 1 calc R U .
C59 C 0.3586(10) 0.5706(18) 0.862(2) 0.095(12) Uani 1 1 d D U .
C57 C 0.3872(12) 0.5619(14) 0.7457(18) 0.063(9) Uani 1 1 d . U .
H57A H 0.3637 0.5394 0.7400 0.076 Uiso 1 1 calc R U .
H57B H 0.4120 0.5433 0.7600 0.076 Uiso 1 1 calc R U .
C58 C 0.3771(15) 0.5984(17) 0.800(2) 0.084(12) Uani 1 1 d . U .
H58A H 0.3567 0.6219 0.7819 0.101 Uiso 1 1 calc R U .
H58B H 0.4024 0.6158 0.8148 0.101 Uiso 1 1 calc R U .
C50 C 0.5406(17) 0.577(2) 0.876(3) 0.097(15) Uani 1 1 d . U .
H50A H 0.5635 0.5998 0.8670 0.116 Uiso 1 1 calc R U .
H50B H 0.5530 0.5468 0.8935 0.116 Uiso 1 1 calc R U .
C62 C 0.3261(12) 0.518(2) 0.983(3) 0.14(2) Uani 1 1 d D U .
H62 H 0.3157 0.4992 1.0198 0.168 Uiso 1 1 calc R U .
C64 C 0.3848(14) 0.5570(18) 0.9184(19) 0.105(17) Uani 1 1 d D U .
H64 H 0.4135 0.5648 0.9171 0.126 Uiso 1 1 calc R U .
C61 C 0.3007(18) 0.536(2) 0.928(2) 0.15(3) Uani 1 1 d D U .
H61 H 0.2716 0.5313 0.9315 0.175 Uiso 1 1 calc R U .
C51 C 0.5096(11) 0.5983(13) 0.9324(15) 0.088(13) Uani 1 1 d G U .
C52 C 0.5016(11) 0.5704(10) 0.9930(18) 0.099(16) Uani 1 1 d G U .
H52 H 0.5135 0.5395 0.9975 0.118 Uiso 1 1 calc R U .
C56 C 0.4758(12) 0.5888(13) 1.0468(15) 0.099(15) Uani 1 1 d G U .
H56 H 0.4704 0.5702 1.0873 0.119 Uiso 1 1 calc R U .
C53 C 0.4580(11) 0.6350(14) 1.0400(18) 0.14(2) Uani 1 1 d G U .
H53 H 0.4407 0.6474 1.0760 0.165 Uiso 1 1 calc R U .
C55 C 0.4660(11) 0.6629(11) 0.979(2) 0.116(19) Uani 1 1 d G U .
H55 H 0.4541 0.6938 0.9748 0.139 Uiso 1 1 calc R U .
C54 C 0.4918(11) 0.6445(12) 0.9255(15) 0.089(13) Uani 1 1 d G U .
H54 H 0.4972 0.6631 0.8850 0.107 Uiso 1 1 calc R U .
C60 C 0.3156(11) 0.5602(19) 0.867(2) 0.108(13) Uani 1 1 d D U .
H60 H 0.2971 0.5692 0.8310 0.130 Uiso 1 1 calc R U .
C63 C 0.3683(14) 0.532(2) 0.977(3) 0.15(3) Uani 1 1 d D U .
H63 H 0.3866 0.5236 1.0136 0.176 Uiso 1 1 calc R U .
C67 C 0.6042(11) 0.6285(12) 0.1337(17) 0.082(11) Uani 1 1 d D U .
C65 C 0.5550(16) 0.566(2) 0.207(3) 0.094(14) Uani 1 1 d . U .
H65A H 0.5530 0.5313 0.2142 0.113 Uiso 1 1 calc R U .
H65B H 0.5290 0.5771 0.1848 0.113 Uiso 1 1 calc R U .
C66 C 0.5943(16) 0.5777(18) 0.153(2) 0.089(12) Uani 1 1 d . U .
H66A H 0.6196 0.5637 0.1747 0.107 Uiso 1 1 calc R U .
H66B H 0.5890 0.5598 0.1096 0.107 Uiso 1 1 calc R U .
C72 C 0.6275(15) 0.6592(12) 0.178(2) 0.100(15) Uani 1 1 d D U .
H72 H 0.6389 0.6492 0.2215 0.120 Uiso 1 1 calc R U .
C69 C 0.5974(17) 0.6904(13) 0.040(2) 0.122(19) Uani 1 1 d D U .
H69 H 0.5883 0.6994 -0.0051 0.147 Uiso 1 1 calc R U .
C71 C 0.6319(16) 0.7062(13) 0.1510(18) 0.101(16) Uani 1 1 d D U .
H71 H 0.6442 0.7292 0.1812 0.122 Uiso 1 1 calc R U .
C70 C 0.6199(13) 0.7225(12) 0.0836(18) 0.12(2) Uani 1 1 d D . .
H70 H 0.6268 0.7538 0.0680 0.143 Uiso 1 1 calc R U .
C68 C 0.5890(16) 0.6442(14) 0.0679(18) 0.100(15) Uani 1 1 d D U .
H68 H 0.5725 0.6229 0.0411 0.120 Uiso 1 1 calc R U .
C26 C 0.4432(12) 0.3086(15) 0.609(2) 0.065(9) Uani 1 1 d . U .
H26A H 0.4328 0.3398 0.5924 0.078 Uiso 1 1 calc R U .
H26B H 0.4609 0.3148 0.6508 0.078 Uiso 1 1 calc R U .
C27 C 0.4040(10) 0.2759(10) 0.6332(16) 0.053(7) Uani 1 1 d D U .
C25 C 0.4691(11) 0.2867(13) 0.5540(19) 0.061(8) Uani 1 1 d . U .
H25A H 0.4529 0.2859 0.5100 0.073 Uiso 1 1 calc R U .
H25B H 0.4754 0.2532 0.5673 0.073 Uiso 1 1 calc R U .
C28 C 0.3639(11) 0.2878(16) 0.617(2) 0.082(9) Uani 1 1 d D U .
H28 H 0.3605 0.3157 0.5897 0.099 Uiso 1 1 calc R U .
C30 C 0.3349(11) 0.2192(13) 0.668(2) 0.095(10) Uani 1 1 d D U .
H30 H 0.3118 0.1995 0.6789 0.114 Uiso 1 1 calc R U .
C31 C 0.3750(9) 0.2013(16) 0.684(3) 0.107(17) Uani 1 1 d D U .
H31 H 0.3787 0.1710 0.7056 0.128 Uiso 1 1 calc R U .
C29 C 0.3265(12) 0.2643(13) 0.637(2) 0.100(10) Uani 1 1 d D U .
H29 H 0.2995 0.2770 0.6295 0.120 Uiso 1 1 calc R U .
C32 C 0.4092(12) 0.2309(10) 0.666(2) 0.084(12) Uani 1 1 d D U .
H32 H 0.4365 0.2202 0.6771 0.101 Uiso 1 1 calc R U .
C41 C 0.3573(14) 0.6317(14) 0.446(2) 0.074(6) Uani 1 1 d . U .
H41A H 0.3652 0.6324 0.4956 0.089 Uiso 1 1 calc R U .
H41B H 0.3778 0.6513 0.4195 0.089 Uiso 1 1 calc R U .
C42 C 0.316(2) 0.6539(12) 0.438(3) 0.121(8) Uani 1 1 d D U .
H42A H 0.2957 0.6366 0.4681 0.146 Uiso 1 1 calc R U .
H42B H 0.3063 0.6499 0.3886 0.146 Uiso 1 1 calc R U .
C44 C 0.3074(15) 0.7214(14) 0.5265(16) 0.144(9) Uani 1 1 d DG U .
H44 H 0.3043 0.6979 0.5621 0.173 Uiso 1 1 calc R U .
C45 C 0.3051(15) 0.7708(15) 0.544(2) 0.145(9) Uani 1 1 d G U .
H45 H 0.3005 0.7803 0.5906 0.174 Uiso 1 1 calc R U .
C46 C 0.3097(16) 0.8058(12) 0.490(3) 0.157(10) Uani 1 1 d G U .
H46 H 0.3081 0.8388 0.5018 0.189 Uiso 1 1 calc R U .
C47 C 0.3166(16) 0.7915(13) 0.420(2) 0.147(9) Uani 1 1 d G U .
H47 H 0.3196 0.8149 0.3845 0.176 Uiso 1 1 calc R U .
C48 C 0.3189(15) 0.7421(14) 0.4030(16) 0.149(9) Uani 1 1 d DG U .
H48 H 0.3235 0.7326 0.3559 0.178 Uiso 1 1 calc R U .
C43 C 0.3143(15) 0.7071(12) 0.4562(17) 0.126(8) Uani 1 1 d G U .

loop_
_atom_site_aniso_label
_atom_site_aniso_U_11
_atom_site_aniso_U_22
_atom_site_aniso_U_33
_atom_site_aniso_U_23
_atom_site_aniso_U_13
_atom_site_aniso_U_12
Au1 0.0109(6) 0.0286(8) 0.0348(7) -0.0002(5) 0.0022(4) 0.0014(5)
Au7 0.0280(5) 0.0314(6) 0.0525(7) 0.0022(5) -0.0037(4) 0.0014(4)
Au3 0.0154(5) 0.0389(7) 0.0507(7) -0.0020(5) 0.0024(4) -0.0032(4)
Au4 0.0200(5) 0.0426(7) 0.0468(7) 0.0076(5) 0.0056(4) -0.0006(4)
Au5 0.0281(5) 0.0409(7) 0.0412(6) -0.0036(5) -0.0029(4) 0.0001(4)
Au2 0.0151(5) 0.0430(7) 0.0492(7) 0.0059(5) -0.0007(4) 0.0032(4)
Au6 0.0185(5) 0.0440(7) 0.0466(6) -0.0073(5) 0.0081(4) 0.0026(4)
Au8 0.0275(5) 0.0457(7) 0.0489(7) 0.0006(5) -0.0033(4) 0.0034(4)
Hg8 0.0275(5) 0.0457(7) 0.0489(7) 0.0006(5) -0.0033(4) 0.0034(4)
Au11 0.0246(6) 0.0903(12) 0.0538(8) 0.0137(7) 0.0057(5) -0.0046(6)
Hg11 0.0246(6) 0.0903(12) 0.0538(8) 0.0137(7) 0.0057(5) -0.0046(6)
Au12 0.0232(5) 0.0407(7) 0.0648(8) -0.0092(6) 0.0011(5) 0.0038(4)
Hg12 0.0232(5) 0.0407(7) 0.0648(8) -0.0092(6) 0.0011(5) 0.0038(4)
Au10 0.0197(5) 0.0457(7) 0.0552(7) 0.0019(5) 0.0061(4) 0.0007(4)
Hg10 0.0197(5) 0.0457(7) 0.0552(7) 0.0019(5) 0.0061(4) 0.0007(4)
Au9 0.0295(6) 0.0409(7) 0.0596(8) -0.0066(5) 0.0041(5) 0.0030(4)
Hg9 0.0295(6) 0.0409(7) 0.0596(8) -0.0066(5) 0.0041(5) 0.0030(4)
Au13 0.0262(5) 0.0400(7) 0.0591(7) 0.0073(5) -0.0067(5) -0.0028(4)
Hg13 0.0262(5) 0.0400(7) 0.0591(7) 0.0073(5) -0.0067(5) -0.0028(4)
S7 0.043(4) 0.052(5) 0.044(4) -0.003(3) -0.007(3) 0.007(3)
S1 0.023(3) 0.053(4) 0.054(4) -0.001(3) 0.011(3) -0.005(3)
S2 0.018(2) 0.051(4) 0.053(4) 0.005(3) -0.001(2) 0.008(3)
S8 0.026(3) 0.053(4) 0.058(4) 0.012(3) -0.006(3) -0.005(3)
S5 0.020(3) 0.044(4) 0.055(4) 0.004(3) -0.003(3) -0.005(2)
S4 0.032(3) 0.052(5) 0.076(5) -0.013(4) 0.007(3) 0.005(3)
S6 0.051(4) 0.034(4) 0.064(5) 0.006(3) -0.003(3) 0.000(3)
S3 0.026(3) 0.057(5) 0.064(4) -0.016(4) 0.004(3) 0.000(3)
S9 0.038(4) 0.076(6) 0.078(6) 0.006(5) 0.015(4) -0.002(4)
C1 0.055(11) 0.061(12) 0.065(11) -0.002(9) -0.004(9) -0.001(9)
C2 0.099(18) 0.105(18) 0.104(17) 0.002(10) -0.005(10) 0.001(10)
C3 0.068(13) 0.081(14) 0.076(13) -0.002(9) -0.002(9) 0.000(9)
C4 0.090(17) 0.096(18) 0.098(17) 0.003(10) -0.001(9) -0.006(10)
C6 0.094(16) 0.095(16) 0.096(16) -0.001(10) 0.002(10) 0.000(10)
C5 0.096(18) 0.096(18) 0.100(17) 0.002(10) 0.003(10) -0.007(10)
C7 0.057(11) 0.065(12) 0.066(12) -0.006(9) -0.001(9) 0.003(9)
C10 0.041(10) 0.057(11) 0.053(10) 0.004(8) -0.007(8) -0.001(8)
C9 0.044(10) 0.039(10) 0.051(10) 0.002(8) 0.001(8) 0.000(8)
C11 0.047(10) 0.058(11) 0.054(10) 0.004(9) -0.001(8) 0.004(8)
C14 0.12(2) 0.12(2) 0.12(2) 0.000(10) -0.004(10) -0.003(10)
C16 0.097(17) 0.101(17) 0.102(17) -0.004(10) -0.001(10) 0.000(10)
C13 0.103(18) 0.107(18) 0.108(18) -0.001(10) -0.004(10) -0.006(10)
C12 0.092(17) 0.099(17) 0.100(17) -0.002(10) 0.000(10) 0.001(10)
C15 0.12(2) 0.13(2) 0.12(2) -0.002(10) -0.002(10) -0.002(10)
C19 0.045(10) 0.043(10) 0.050(10) -0.006(8) 0.008(8) -0.003(8)
C23 0.086(15) 0.087(16) 0.092(15) -0.003(10) -0.002(9) 0.006(9)
C18 0.060(11) 0.061(12) 0.065(12) -0.008(9) -0.003(9) -0.002(9)
C22 0.091(16) 0.089(16) 0.095(16) -0.001(10) 0.005(10) -0.005(10)
C20 0.081(14) 0.079(15) 0.085(14) -0.004(9) 0.008(9) 0.000(9)
C17 0.079(14) 0.073(14) 0.087(14) -0.006(9) 0.004(9) 0.002(9)
C24 0.079(14) 0.080(14) 0.084(14) -0.002(9) 0.002(9) 0.000(9)
C21 0.104(18) 0.100(18) 0.104(18) 0.004(10) 0.003(10) -0.002(10)
C8 0.038(9) 0.047(10) 0.050(10) -0.005(8) -0.002(8) 0.003(8)
C40 0.048(11) 0.062(12) 0.059(11) 0.001(9) 0.007(8) -0.003(8)
C33 0.039(9) 0.052(11) 0.052(10) 0.000(8) -0.002(8) -0.002(8)
C34 0.037(9) 0.040(10) 0.057(10) -0.001(8) 0.001(8) 0.003(8)
C35 0.052(11) 0.060(11) 0.064(11) 0.001(9) 0.009(9) -0.001(9)
C38 0.072(13) 0.072(13) 0.073(13) -0.003(9) 0.005(9) -0.003(9)
C39 0.075(13) 0.075(14) 0.075(13) -0.002(9) 0.007(9) -0.002(9)
C36 0.069(13) 0.076(13) 0.076(13) -0.004(9) 0.002(9) -0.005(9)
C37 0.067(13) 0.076(13) 0.069(13) -0.003(9) 0.007(9) 0.006(9)
C49 0.060(11) 0.057(11) 0.056(11) -0.002(9) 0.011(9) 0.004(9)
C59 0.102(13) 0.094(15) 0.089(15) 0.001(10) 0.005(10) 0.002(10)
C57 0.064(12) 0.065(12) 0.060(11) -0.010(9) 0.008(9) 0.005(9)
C58 0.085(15) 0.084(15) 0.083(14) 0.004(9) 0.004(9) -0.004(9)
C50 0.098(17) 0.095(17) 0.096(17) -0.004(10) -0.001(10) -0.001(10)
C62 0.14(3) 0.14(3) 0.14(3) -0.001(10) 0.001(10) 0.000(10)
C64 0.104(19) 0.106(19) 0.104(18) 0.001(10) 0.004(10) 0.000(10)
C61 0.15(3) 0.14(3) 0.15(3) 0.002(10) 0.003(10) -0.003(10)
C51 0.089(15) 0.089(16) 0.086(15) -0.002(10) 0.005(9) -0.002(10)
C52 0.100(18) 0.099(18) 0.097(18) 0.000(10) 0.007(10) -0.002(10)
C56 0.100(17) 0.101(17) 0.097(17) -0.005(10) 0.002(10) -0.002(10)
C53 0.14(3) 0.14(3) 0.14(2) -0.003(10) 0.000(10) -0.002(10)
C55 0.12(2) 0.12(2) 0.11(2) -0.001(10) 0.005(10) 0.003(10)
C54 0.090(16) 0.092(16) 0.086(16) -0.003(10) -0.002(9) 0.000(10)
C60 0.103(13) 0.113(16) 0.108(16) 0.001(10) -0.001(10) -0.005(10)
C63 0.15(3) 0.15(3) 0.15(3) 0.003(10) 0.003(10) -0.001(10)
C67 0.042(19) 0.10(2) 0.11(3) 0.01(3) -0.001(19) 0.011(19)
C65 0.092(16) 0.092(16) 0.098(16) 0.004(10) -0.005(10) 0.005(10)
C66 0.085(15) 0.096(14) 0.085(14) 0.002(9) 0.003(9) 0.003(9)
C72 0.101(17) 0.099(17) 0.100(17) -0.001(10) 0.002(10) -0.003(10)
C69 0.12(2) 0.12(2) 0.12(2) 0.004(10) 0.005(10) 0.001(10)
C71 0.101(18) 0.102(18) 0.101(17) -0.009(10) 0.003(10) 0.000(10)
C70 0.07(3) 0.16(6) 0.13(5) 0.01(4) 0.03(3) 0.04(3)
C68 0.098(17) 0.099(18) 0.102(17) 0.001(10) -0.003(10) 0.001(10)
C26 0.062(12) 0.063(12) 0.070(12) -0.002(9) -0.002(9) -0.001(9)
C27 0.049(10) 0.056(11) 0.053(10) 0.002(9) -0.003(8) -0.001(8)
C25 0.061(11) 0.062(12) 0.060(11) 0.006(9) 0.007(9) -0.008(9)
C28 0.083(12) 0.083(12) 0.080(13) 0.003(9) -0.007(9) 0.006(9)
C30 0.091(14) 0.096(11) 0.097(13) 0.000(9) 0.002(9) -0.012(8)
C31 0.112(19) 0.105(19) 0.104(18) 0.001(10) 0.000(10) 0.003(10)
C29 0.095(12) 0.099(12) 0.106(14) 0.003(9) 0.003(9) -0.005(8)
C32 0.084(15) 0.087(15) 0.082(14) -0.005(9) -0.003(9) 0.002(9)
C41 0.091(10) 0.060(6) 0.071(11) -0.013(8) 0.004(9) -0.027(8)
C42 0.111(11) 0.131(8) 0.123(12) -0.001(7) 0.000(10) 0.009(9)
C44 0.149(14) 0.144(9) 0.139(9) -0.017(7) -0.001(10) 0.001(10)
C45 0.151(14) 0.143(10) 0.142(9) -0.013(6) 0.004(10) 0.005(10)
C46 0.163(15) 0.153(10) 0.156(11) 0.000(6) -0.002(10) 0.000(10)
C47 0.150(14) 0.136(8) 0.154(10) 0.010(7) 0.004(10) 0.000(10)
C48 0.156(14) 0.136(9) 0.154(10) 0.010(6) 0.003(10) -0.001(10)
C43 0.113(13) 0.130(8) 0.134(9) 0.002(5) 0.002(10) 0.036(8)

loop_
_atom_type_symbol
_atom_type_description
_atom_type_scat_dispersion_real
_atom_type_scat_dispersion_imag
_atom_type_scat_source
C C 0.0181 0.0091 'International Tables Vol C Tables 4.2.6.8 and 6.1.1.4'
H H 0.0000 0.0000 'International Tables Vol C Tables 4.2.6.8 and 6.1.1.4'
S S 0.3331 0.5567 'International Tables Vol C Tables 4.2.6.8 and 6.1.1.4'
Au Au -4.4197 7.2980 'International Tables Vol C Tables 4.2.6.8 and 6.1.1.4'
Hg Hg -4.2923 7.6849 'International Tables Vol C Tables 4.2.6.8 and 6.1.1.4'

loop_
_geom_angle_atom_site_label_1
_geom_angle_atom_site_label_2
_geom_angle_atom_site_label_3
_geom_angle
_geom_angle_site_symmetry_1
_geom_angle_site_symmetry_3
Au3 Au1 Au3 180.00(5) 5_666 .
Au3 Au1 Au5 115.04(3) 5_666 .
Au3 Au1 Au5 64.96(3) . .
Au3 Au1 Au5 64.96(3) 5_666 5_666
Au3 Au1 Au5 115.04(3) . 5_666
Au5 Au1 Au5 180.0 . 5_666
Au3 Au1 Au6 60.61(3) 5_666 .
Au3 Au1 Au6 119.39(3) . .
Au5 Au1 Au6 63.05(3) . .
Au5 Au1 Au6 116.95(3) 5_666 .
Au3 Au1 Au6 119.39(3) 5_666 5_666
Au3 Au1 Au6 60.61(3) . 5_666
Au5 Au1 Au6 116.95(3) . 5_666
Au5 Au1 Au6 63.05(3) 5_666 5_666
Au6 Au1 Au6 180.0 . 5_666
Au3 Au1 Au7 116.25(3) 5_666 5_666
Au3 Au1 Au7 63.75(3) . 5_666
Au5 Au1 Au7 60.58(3) . 5_666
Au5 Au1 Au7 119.42(3) 5_666 5_666
Au6 Au1 Au7 64.90(3) . 5_666
Au6 Au1 Au7 115.10(3) 5_666 5_666
Au3 Au1 Au7 63.75(3) 5_666 .
Au3 Au1 Au7 116.25(3) . .
Au5 Au1 Au7 119.42(3) . .
Au5 Au1 Au7 60.58(3) 5_666 .
Au6 Au1 Au7 115.10(3) . .
Au6 Au1 Au7 64.90(3) 5_666 .
Au7 Au1 Au7 180.0 5_666 .
Au3 Au1 Au2 63.92(3) 5_666 .
Au3 Au1 Au2 116.08(3) . .
Au5 Au1 Au2 114.48(3) . .
Au5 Au1 Au2 65.52(3) 5_666 .
Au6 Au1 Au2 63.71(3) . .
Au6 Au1 Au2 116.29(3) 5_666 .
Au7 Au1 Au2 64.01(3) 5_666 .
Au7 Au1 Au2 115.99(3) . .
Au3 Au1 Au2 116.08(3) 5_666 5_666
Au3 Au1 Au2 63.92(3) . 5_666
Au5 Au1 Au2 65.52(3) . 5_666
Au5 Au1 Au2 114.48(3) 5_666 5_666
Au6 Au1 Au2 116.29(3) . 5_666
Au6 Au1 Au2 63.71(3) 5_666 5_666
Au7 Au1 Au2 115.98(3) 5_666 5_666
Au7 Au1 Au2 64.01(3) . 5_666
Au2 Au1 Au2 180.0 . 5_666
Au3 Au1 Au4 114.45(3) 5_666 .
Au3 Au1 Au4 65.55(3) . .
Au5 Au1 Au4 117.24(4) . .
Au5 Au1 Au4 62.76(4) 5_666 .
Au6 Au1 Au4 115.75(3) . .
Au6 Au1 Au4 64.25(3) 5_666 .
Au7 Au1 Au4 64.27(3) 5_666 .
Au7 Au1 Au4 115.73(3) . .
Au2 Au1 Au4 60.18(3) . .
Au2 Au1 Au4 119.82(3) 5_666 .
Au3 Au1 Au4 65.55(3) 5_666 5_666
Au3 Au1 Au4 114.45(3) . 5_666
Au5 Au1 Au4 62.76(4) . 5_666
Au5 Au1 Au4 117.24(4) 5_666 5_666
Au6 Au1 Au4 64.25(3) . 5_666
Au6 Au1 Au4 115.75(3) 5_666 5_666
Au7 Au1 Au4 115.73(3) 5_666 5_666
Au7 Au1 Au4 64.27(3) . 5_666
Au2 Au1 Au4 119.82(3) . 5_666
Au2 Au1 Au4 60.18(3) 5_666 5_666
Au4 Au1 Au4 180.0 . 5_666
S6 Au7 Au1 153.4(2) . .
S6 Au7 Au5 147.1(2) . 5_666
Au1 Au7 Au5 59.42(3) . 5_666
S6 Au7 Au3 126.4(2) . 5_666
Au1 Au7 Au3 57.82(3) . 5_666
Au5 Au7 Au3 62.42(4) 5_666 5_666
S6 Au7 Au2 99.1(2) . 5_666
Au1 Au7 Au2 58.04(3) . 5_666
Au5 Au7 Au2 108.54(5) 5_666 5_666
Au3 Au7 Au2 106.39(5) 5_666 5_666
S6 Au7 Au4 99.2(2) . 5_666
Au1 Au7 Au4 57.99(3) . 5_666
Au5 Au7 Au4 110.76(5) 5_666 5_666
Au3 Au7 Au4 61.35(4) 5_666 5_666
Au2 Au7 Au4 56.40(4) 5_666 5_666
S6 Au7 Au6 125.5(2) . 5_666
Au1 Au7 Au6 57.47(3) . 5_666
Au5 Au7 Au6 60.08(4) 5_666 5_666
Au3 Au7 Au6 108.03(5) 5_666 5_666
Au2 Au7 Au6 59.30(4) 5_666 5_666
Au4 Au7 Au6 104.89(5) 5_666 5_666
S6 Au7 Au12 91.3(2) . .
Au1 Au7 Au12 111.44(4) . .
Au5 Au7 Au12 62.42(4) 5_666 .
Au3 Au7 Au12 65.20(4) 5_666 .
Au2 Au7 Au12 169.46(5) 5_666 .
Au4 Au7 Au12 120.01(5) 5_666 .
Au6 Au7 Au12 115.91(5) 5_666 .
S6 Au7 Au9 90.1(2) . .
Au1 Au7 Au9 110.50(4) . .
Au5 Au7 Au9 63.05(4) 5_666 .
Au3 Au7 Au9 119.90(5) 5_666 .
Au2 Au7 Au9 113.07(5) 5_666 .
Au4 Au7 Au9 166.80(5) 5_666 .
Au6 Au7 Au9 61.94(4) 5_666 .
Au12 Au7 Au9 68.73(4) . .
S5 Au3 Au1 152.23(17) . .
S5 Au3 Au6 147.60(17) . 5_666
Au1 Au3 Au6 59.92(3) . 5_666
S5 Au3 Au7 99.40(16) . 5_666
Au1 Au3 Au7 58.42(3) . 5_666
Au6 Au3 Au7 110.03(5) 5_666 5_666
S5 Au3 Au2 122.58(17) . 5_666
Au1 Au3 Au2 58.38(3) . 5_666
Au6 Au3 Au2 61.54(4) 5_666 5_666
Au7 Au3 Au2 107.17(4) 5_666 5_666
S5 Au3 Au5 97.18(17) . .
Au1 Au3 Au5 57.55(3) . .
Au6 Au3 Au5 110.02(5) 5_666 .
Au7 Au3 Au5 56.64(4) 5_666 .
Au2 Au3 Au5 61.13(4) 5_666 .
S5 Au3 Au4 128.86(17) . .
Au1 Au3 Au4 57.63(3) . .
Au6 Au3 Au4 61.22(4) 5_666 .
Au7 Au3 Au4 59.89(4) 5_666 .
Au2 Au3 Au4 108.47(5) 5_666 .
Au5 Au3 Au4 105.05(4) . .
S5 Au3 Au11 91.88(17) . .
Au1 Au3 Au11 111.50(4) . .
Au6 Au3 Au11 64.67(4) 5_666 .
Au7 Au3 Au11 113.02(5) 5_666 .
Au2 Au3 Au11 120.72(5) 5_666 .
Au5 Au3 Au11 167.21(5) . .
Au4 Au3 Au11 62.16(4) . .
S5 Au3 Au10 88.76(16) . .
Au1 Au3 Au10 112.59(4) . .
Au6 Au3 Au10 63.15(4) 5_666 .
Au7 Au3 Au10 170.93(5) 5_666 .
Au2 Au3 Au10 64.68(4) 5_666 .
Au5 Au3 Au10 118.67(5) . .
Au4 Au3 Au10 117.62(5) . .
Au11 Au3 Au10 70.36(4) . .
S5 Au3 Hg12 44.48(16) . 5_666
Au1 Au3 Hg12 107.89(4) . 5_666
Au6 Au3 Hg12 167.78(5) 5_666 5_666
Au7 Au3 Hg12 60.26(4) 5_666 5_666
Au2 Au3 Hg12 112.49(5) 5_666 5_666
Au5 Au3 Hg12 59.00(4) . 5_666
Au4 Au3 Hg12 114.35(5) . 5_666
Au11 Au3 Hg12 124.75(5) . 5_666
Au10 Au3 Hg12 125.53(5) . 5_666
S9 Au4 Au1 154.8(2) . .
S9 Au4 Au2 142.8(2) . .
Au1 Au4 Au2 59.83(3) . .
S9 Au4 Au5 133.4(3) . 5_666
Au1 Au4 Au5 58.22(3) . 5_666
Au2 Au4 Au5 63.73(4) . 5_666
S9 Au4 Au6 105.8(2) . 5_666
Au1 Au4 Au6 57.67(3) . 5_666
Au2 Au4 Au6 110.31(5) . 5_666
Au5 Au4 Au6 59.35(4) 5_666 5_666
S9 Au4 Au7 116.8(3) . 5_666
Au1 Au4 Au7 57.75(3) . 5_666
Au2 Au4 Au7 61.57(4) . 5_666
Au5 Au4 Au7 109.77(4) 5_666 5_666
Au6 Au4 Au7 104.73(5) 5_666 5_666
S9 Au4 Au3 98.6(2) . .
Au1 Au4 Au3 56.82(3) . .
Au2 Au4 Au3 108.44(5) . .
Au5 Au4 Au3 104.50(4) 5_666 .
Au6 Au4 Au3 55.89(4) 5_666 .
Au7 Au4 Au3 58.76(4) 5_666 .
S9 Au4 Hg13 81.7(2) . 5_666
Au1 Au4 Hg13 112.47(4) . 5_666
Au2 Au4 Hg13 63.87(4) . 5_666
Au5 Au4 Hg13 121.08(5) 5_666 5_666
Au6 Au4 Hg13 169.15(5) 5_666 5_666
Au7 Au4 Hg13 64.56(4) 5_666 5_666
Au3 Au4 Hg13 115.94(5) . 5_666
S9 Au4 Au13 81.7(2) . 5_666
Au1 Au4 Au13 112.47(4) . 5_666
Au2 Au4 Au13 63.87(4) . 5_666
Au5 Au4 Au13 121.08(5) 5_666 5_666
Au6 Au4 Au13 169.15(5) 5_666 5_666
Au7 Au4 Au13 64.56(4) 5_666 5_666
Au3 Au4 Au13 115.94(5) . 5_666
Hg13 Au4 Au13 0.00(6) 5_666 5_666
S9 Au4 Au11 47.1(2) . .
Au1 Au4 Au11 109.25(4) . .
Au2 Au4 Au11 168.53(6) . .
Au5 Au4 Au11 114.84(5) 5_666 .
Au6 Au4 Au11 62.24(4) 5_666 .
Au7 Au4 Au11 110.54(5) 5_666 .
Au3 Au4 Au11 60.36(4) . .
Hg13 Au4 Au11 121.82(5) 5_666 .
Au13 Au4 Au11 121.82(5) 5_666 .
S9 Au4 Au8 93.0(2) . .
Au1 Au4 Au8 111.30(4) . .
Au2 Au4 Au8 63.09(4) . .
Au5 Au4 Au8 64.37(4) 5_666 .
Au6 Au4 Au8 117.21(5) 5_666 .
Au7 Au4 Au8 118.80(4) 5_666 .
Au3 Au4 Au8 167.87(5) . .
Hg13 Au4 Au8 69.33(4) 5_666 .
Au13 Au4 Au8 69.33(4) 5_666 .
Au11 Au4 Au8 127.50(5) . .
S7 Au5 Au1 153.35(19) . .
S7 Au5 Au7 144.0(2) . 5_666
Au1 Au5 Au7 60.00(3) . 5_666
S7 Au5 Au4 103.3(2) . 5_666
Au1 Au5 Au4 59.02(3) . 5_666
Au7 Au5 Au4 111.99(5) 5_666 5_666
S7 Au5 Au6 133.83(19) . .
Au1 Au5 Au6 58.66(3) . .
Au7 Au5 Au6 63.12(4) 5_666 .
Au4 Au5 Au6 61.48(4) 5_666 .
S7 Au5 Au3 116.94(19) . .
Au1 Au5 Au3 57.49(3) . .
Au7 Au5 Au3 60.95(4) 5_666 .
Au4 Au5 Au3 105.59(5) 5_666 .
Au6 Au5 Au3 109.22(5) . .
S7 Au5 Au2 96.51(19) . 5_666
Au1 Au5 Au2 57.54(3) . 5_666
Au7 Au5 Au2 108.85(5) 5_666 5_666
Au4 Au5 Au2 56.55(4) 5_666 5_666
Au6 Au5 Au2 106.33(5) . 5_666
Au3 Au5 Au2 58.91(4) . 5_666
S7 Au5 Hg12 82.2(2) . 5_666
Au1 Au5 Hg12 113.16(5) . 5_666
Au7 Au5 Hg12 63.95(4) 5_666 5_666
Au4 Au5 Hg12 170.86(5) 5_666 5_666
Au6 Au5 Hg12 119.88(5) . 5_666
Au3 Au5 Hg12 65.28(4) . 5_666
Au2 Au5 Hg12 115.98(5) 5_666 5_666
S7 Au5 Au12 82.2(2) . 5_666
Au1 Au5 Au12 113.16(5) . 5_666
Au7 Au5 Au12 63.95(4) 5_666 5_666
Au4 Au5 Au12 170.86(5) 5_666 5_666
Au6 Au5 Au12 119.88(5) . 5_666
Au3 Au5 Au12 65.28(4) . 5_666
Au2 Au5 Au12 115.98(5) 5_666 5_666
Hg12 Au5 Au12 0.00(6) 5_666 5_666
S7 Au5 Hg9 92.94(18) . 5_666
Au1 Au5 Hg9 112.48(4) . 5_666
Au7 Au5 Hg9 64.97(4) 5_666 5_666
Au4 Au5 Hg9 116.59(5) 5_666 5_666
Au6 Au5 Hg9 63.46(4) . 5_666
Au3 Au5 Hg9 120.31(5) . 5_666
Au2 Au5 Hg9 169.45(5) 5_666 5_666
Hg12 Au5 Hg9 69.92(4) 5_666 5_666
Au12 Au5 Hg9 69.92(4) 5_666 5_666
S7 Au5 Au9 92.94(18) . 5_666
Au1 Au5 Au9 112.48(4) . 5_666
Au7 Au5 Au9 64.97(4) 5_666 5_666
Au4 Au5 Au9 116.59(5) 5_666 5_666
Au6 Au5 Au9 63.46(4) . 5_666
Au3 Au5 Au9 120.31(5) . 5_666
Au2 Au5 Au9 169.45(5) 5_666 5_666
Hg12 Au5 Au9 69.92(4) 5_666 5_666
Au12 Au5 Au9 69.92(4) 5_666 5_666
Hg9 Au5 Au9 0.00(3) 5_666 5_666
S7 Au5 Hg8 44.70(19) . 5_666
Au1 Au5 Hg8 110.05(4) . 5_666
Au7 Au5 Hg8 169.04(5) 5_666 5_666
Au4 Au5 Hg8 62.06(4) 5_666 5_666
Au6 Au5 Hg8 117.04(5) . 5_666
Au3 Au5 Hg8 110.58(5) . 5_666
Au2 Au5 Hg8 60.24(4) 5_666 5_666
Hg12 Au5 Hg8 120.40(5) 5_666 5_666
Au12 Au5 Hg8 120.40(5) 5_666 5_666
Hg9 Au5 Hg8 125.59(5) 5_666 5_666
Au9 Au5 Hg8 125.59(5) 5_666 5_666
S2 Au2 Au1 153.23(17) . .
S2 Au2 Au4 146.75(18) . .
Au1 Au2 Au4 59.99(3) . .
S2 Au2 Au6 98.28(17) . .
Au1 Au2 Au6 58.01(3) . .
Au4 Au2 Au6 110.68(4) . .
S2 Au2 Au3 100.18(18) . 5_666
Au1 Au2 Au3 57.70(3) . 5_666
Au4 Au2 Au3 109.08(5) . 5_666
Au6 Au2 Au3 56.86(4) . 5_666
S2 Au2 Au7 124.46(19) . 5_666
Au1 Au2 Au7 57.95(3) . 5_666
Au4 Au2 Au7 62.03(4) . 5_666
Au6 Au2 Au7 60.90(4) . 5_666
Au3 Au2 Au7 106.24(5) 5_666 5_666
S2 Au2 Au5 128.37(19) . 5_666
Au1 Au2 Au5 56.93(3) . 5_666
Au4 Au2 Au5 59.72(4) . 5_666
Au6 Au2 Au5 105.40(4) . 5_666
Au3 Au2 Au5 59.97(4) 5_666 5_666
Au7 Au2 Au5 107.13(4) 5_666 5_666
S2 Au2 Hg13 89.77(18) . 5_666
Au1 Au2 Hg13 111.62(4) . 5_666
Au4 Au2 Hg13 62.66(4) . 5_666
Au6 Au2 Hg13 118.03(5) . 5_666
Au3 Au2 Hg13 169.27(5) 5_666 5_666
Au7 Au2 Hg13 64.29(4) 5_666 5_666
Au5 Au2 Hg13 116.49(5) 5_666 5_666
S2 Au2 Au13 89.77(18) . 5_666
Au1 Au2 Au13 111.62(4) . 5_666
Au4 Au2 Au13 62.66(4) . 5_666
Au6 Au2 Au13 118.03(5) . 5_666
Au3 Au2 Au13 169.27(5) 5_666 5_666
Au7 Au2 Au13 64.29(4) 5_666 5_666
Au5 Au2 Au13 116.49(5) 5_666 5_666
Hg13 Au2 Au13 0.00(5) 5_666 5_666
S2 Au2 Au8 89.57(17) . .
Au1 Au2 Au8 112.47(4) . .
Au4 Au2 Au8 64.39(4) . .
Au6 Au2 Au8 169.03(5) . .
Au3 Au2 Au8 114.32(5) 5_666 .
Au7 Au2 Au8 120.37(5) 5_666 .
Au5 Au2 Au8 63.63(4) 5_666 .
Hg13 Au2 Au8 69.38(4) 5_666 .
Au13 Au2 Au8 69.38(4) 5_666 .
S2 Au2 Au10 44.74(17) . 5_666
Au1 Au2 Au10 108.56(4) . 5_666
Au4 Au2 Au10 168.47(5) . 5_666
Au6 Au2 Au10 60.24(3) . 5_666
Au3 Au2 Au10 60.51(4) 5_666 5_666
Au7 Au2 Au10 114.33(5) 5_666 5_666
Au5 Au2 Au10 114.02(5) 5_666 5_666
Hg13 Au2 Au10 126.94(5) 5_666 5_666
Au13 Au2 Au10 126.94(5) 5_666 5_666
Au8 Au2 Au10 123.09(4) . 5_666
S3 Au6 Au1 156.07(19) . .
S3 Au6 Au3 143.51(17) . 5_666
Au1 Au6 Au3 59.47(3) . 5_666
S3 Au6 Au5 104.29(17) . .
Au1 Au6 Au5 58.29(3) . .
Au3 Au6 Au5 109.99(5) 5_666 .
S3 Au6 Au2 119.9(2) . .
Au1 Au6 Au2 58.27(3) . .
Au3 Au6 Au2 61.60(4) 5_666 .
Au5 Au6 Au2 106.28(4) . .
S3 Au6 Au4 130.3(2) . 5_666
Au1 Au6 Au4 58.08(3) . 5_666
Au3 Au6 Au4 62.89(4) 5_666 5_666
Au5 Au6 Au4 59.17(4) . 5_666
Au2 Au6 Au4 109.78(5) . 5_666
S3 Au6 Au7 99.7(2) . 5_666
Au1 Au6 Au7 57.63(3) . 5_666
Au3 Au6 Au7 109.13(5) 5_666 5_666
Au5 Au6 Au7 56.80(4) . 5_666
Au2 Au6 Au7 59.80(4) . 5_666
Au4 Au6 Au7 105.10(4) 5_666 5_666
S3 Au6 Hg10 83.62(17) . 5_666
Au1 Au6 Hg10 112.62(4) . 5_666
Au3 Au6 Hg10 63.64(4) 5_666 5_666
Au5 Au6 Hg10 170.60(5) . 5_666
Au2 Au6 Hg10 64.87(4) . 5_666
Au4 Au6 Hg10 119.49(5) 5_666 5_666
Au7 Au6 Hg10 117.42(5) 5_666 5_666
S3 Au6 Au10 83.62(17) . 5_666
Au1 Au6 Au10 112.62(4) . 5_666
Au3 Au6 Au10 63.64(4) 5_666 5_666
Au5 Au6 Au10 170.60(5) . 5_666
Au2 Au6 Au10 64.87(4) . 5_666
Au4 Au6 Au10 119.49(5) 5_666 5_666
Au7 Au6 Au10 117.42(5) 5_666 5_666
Hg10 Au6 Au10 0.00(5) 5_666 5_666
S3 Au6 Au11 92.5(2) . 5_666
Au1 Au6 Au11 109.28(5) . 5_666
Au3 Au6 Au11 62.30(4) 5_666 5_666
Au5 Au6 Au11 114.35(5) . 5_666
Au2 Au6 Au11 118.65(5) . 5_666
Au4 Au6 Au11 61.87(4) 5_666 5_666
Au7 Au6 Au11 166.32(5) 5_666 5_666
Hg10 Au6 Au11 69.70(4) 5_666 5_666
Au10 Au6 Au11 69.70(4) 5_666 5_666
S3 Au6 Hg11 92.5(2) . 5_666
Au1 Au6 Hg11 109.28(5) . 5_666
Au3 Au6 Hg11 62.30(4) 5_666 5_666
Au5 Au6 Hg11 114.35(5) . 5_666
Au2 Au6 Hg11 118.65(5) . 5_666
Au4 Au6 Hg11 61.87(4) 5_666 5_666
Au7 Au6 Hg11 166.32(5) 5_666 5_666
Hg10 Au6 Hg11 69.70(4) 5_666 5_666
Au10 Au6 Hg11 69.70(4) 5_666 5_666
Au11 Au6 Hg11 0.00(5) 5_666 5_666
S3 Au6 Hg9 45.60(17) . 5_666
Au1 Au6 Hg9 111.25(4) . 5_666
Au3 Au6 Hg9 170.70(5) 5_666 5_666
Au5 Au6 Hg9 62.36(4) . 5_666
Au2 Au6 Hg9 114.10(5) . 5_666
Au4 Au6 Hg9 113.69(5) 5_666 5_666
Au7 Au6 Hg9 62.66(4) 5_666 5_666
Hg10 Au6 Hg9 123.18(5) 5_666 5_666
Au10 Au6 Hg9 123.18(5) 5_666 5_666
Au11 Au6 Hg9 124.78(5) 5_666 5_666
Hg11 Au6 Hg9 124.78(5) 5_666 5_666
S7 Au8 S8 174.6(3) 5_666 .
S7 Au8 Au2 94.82(19) 5_666 .
S8 Au8 Au2 89.7(2) . .
S7 Au8 Au4 97.37(18) 5_666 .
S8 Au8 Au4 87.66(17) . .
Au2 Au8 Au4 52.51(3) . .
S7 Au8 Au5 47.05(18) 5_666 5_666
S8 Au8 Au5 138.32(19) . 5_666
Au2 Au8 Au5 56.13(3) . 5_666
Au4 Au8 Au5 53.57(3) . 5_666
S1 Au11 S9 171.8(3) . .
S1 Au11 Au3 89.18(18) . .
S9 Au11 Au3 97.2(2) . .
S1 Au11 Au4 139.64(18) . .
S9 Au11 Au4 48.5(2) . .
Au3 Au11 Au4 57.48(4) . .
S1 Au11 Au6 86.76(18) . 5_666
S9 Au11 Au6 101.1(2) . 5_666
Au3 Au11 Au6 53.03(4) . 5_666
Au4 Au11 Au6 55.89(3) . 5_666
S4 Au12 S5 171.8(3) . 5_666
S4 Au12 Au5 87.8(2) . 5_666
S5 Au12 Au5 96.12(17) 5_666 5_666
S4 Au12 Au7 92.1(2) . .
S5 Au12 Au7 96.08(17) 5_666 .
Au5 Au12 Au7 53.63(4) 5_666 .
S4 Au12 Au3 140.0(2) . 5_666
S5 Au12 Au3 46.69(16) 5_666 5_666
Au5 Au12 Au3 55.73(3) 5_666 5_666
Au7 Au12 Au3 54.54(3) . 5_666
S1 Au10 S2 174.5(2) . 5_666
S1 Au10 Au6 88.18(17) . 5_666
S2 Au10 Au6 95.31(16) 5_666 5_666
S1 Au10 Au3 88.70(18) . .
S2 Au10 Au3 96.84(16) 5_666 .
Au6 Au10 Au3 53.21(3) 5_666 .
S1 Au10 Au2 138.18(17) . 5_666
S2 Au10 Au2 46.91(14) 5_666 5_666
Au6 Au10 Au2 54.90(3) 5_666 5_666
Au3 Au10 Au2 54.82(3) . 5_666
S4 Au9 S3 175.4(3) . 5_666
S4 Au9 Au5 85.57(19) . 5_666
S3 Au9 Au5 98.34(19) 5_666 5_666
S4 Au9 Au6 136.99(19) . 5_666
S3 Au9 Au6 47.54(18) 5_666 5_666
Au5 Au9 Au6 54.18(3) 5_666 5_666
S4 Au9 Au7 89.4(2) . .
S3 Au9 Au7 94.94(19) 5_666 .
Au5 Au9 Au7 51.98(3) 5_666 .
Au6 Au9 Au7 55.41(4) 5_666 .
S6 Au13 S8 172.3(3) . 5_666
S6 Au13 Au4 97.47(19) . 5_666
S8 Au13 Au4 89.8(2) 5_666 5_666
S6 Au13 Au2 96.11(19) . 5_666
S8 Au13 Au2 90.22(19) 5_666 5_666
Au4 Au13 Au2 53.48(3) 5_666 5_666
S6 Au13 Au7 46.91(19) . .
S8 Au13 Au7 140.7(2) 5_666 .
Au4 Au13 Au7 55.84(4) 5_666 .
Au2 Au13 Au7 55.28(4) 5_666 .
C49 S7 Hg8 104.2(12) . 5_666
C49 S7 Au8 104.2(12) . 5_666
Hg8 S7 Au8 0.00(6) 5_666 5_666
C49 S7 Au5 108.1(12) . .
Hg8 S7 Au5 88.2(3) 5_666 .
Au8 S7 Au5 88.2(3) 5_666 .
C33 S1 Au10 107.5(10) . .
C33 S1 Au11 103.8(10) . .
Au10 S1 Au11 104.1(2) . .
C41 S2 Hg10 102.7(13) . 5_666
C41 S2 Au10 102.7(13) . 5_666
Hg10 S2 Au10 0.00(7) 5_666 5_666
C41 S2 Au2 105.0(14) . .
Hg10 S2 Au2 88.4(2) 5_666 .
Au10 S2 Au2 88.4(2) 5_666 .
C9 S8 Hg13 106.7(10) . 5_666
C9 S8 Au13 106.7(10) . 5_666
Hg13 S8 Au13 0.00(7) 5_666 5_666
C9 S8 Au8 104.9(10) . .
Hg13 S8 Au8 102.4(3) 5_666 .
Au13 S8 Au8 102.4(3) 5_666 .
C8 S5 Hg12 101.0(10) . 5_666
C8 S5 Au12 101.0(10) . 5_666
Hg12 S5 Au12 0.00(3) 5_666 5_666
C8 S5 Au3 104.6(10) . .
Hg12 S5 Au3 88.8(2) 5_666 .
Au12 S5 Au3 88.8(2) 5_666 .
C17 S4 Au12 103.7(14) . .
C17 S4 Au9 106.0(16) . .
Au12 S4 Au9 103.7(3) . .
C25 S6 Au13 108.3(12) . .
C25 S6 Au7 109.0(12) . .
Au13 S6 Au7 88.2(3) . .
C57 S3 Hg9 108.4(12) . 5_666
C57 S3 Au9 108.4(12) . 5_666
Hg9 S3 Au9 0.00(9) 5_666 5_666
C57 S3 Au6 104.0(11) . .
Hg9 S3 Au6 86.9(2) 5_666 .
Au9 S3 Au6 86.9(2) 5_666 .
C65 S9 Au11 103.2(19) . .
C65 S9 Au4 110.1(19) . .
Au11 S9 Au4 84.4(3) . .
C2 C1 C6 115(4) . .
C2 C1 C7 119(4) . .
C6 C1 C7 126(4) . .
C1 C2 C3 121(5) . .
C4 C3 C2 118(5) . .
C5 C4 C3 122(5) . .
C5 C6 C1 128(5) . .
C6 C5 C4 114(5) . .
C1 C7 C8 114(3) . .
C9 C10 C11 115(3) . .
C10 C9 S8 115(2) . .
C12 C11 C16 120(3) . .
C12 C11 C10 118(3) . .
C16 C11 C10 121(3) . .
C15 C14 C13 117(5) . .
C11 C16 C15 121(4) . .
C14 C13 C12 125(4) . .
C11 C12 C13 116(4) . .
C16 C15 C14 119(5) . .
C24 C19 C20 122(4) . .
C24 C19 C18 122(3) . .
C20 C19 C18 116(3) . .
C22 C23 C24 119(5) . .
C17 C18 C19 113(3) . .
C23 C22 C21 125(6) . .
C21 C20 C19 122(5) . .
C18 C17 S4 114(3) . .
C19 C24 C23 116(4) . .
C20 C21 C22 116(5) . .
C7 C8 S5 112(2) . .
C39 C40 C35 123(4) . .
C34 C33 S1 109(2) . .
C33 C34 C35 112(3) . .
C36 C35 C40 117(3) . .
C36 C35 C34 120(3) . .
C40 C35 C34 123(3) . .
C37 C38 C39 118(4) . .
C40 C39 C38 120(4) . .
C37 C36 C35 121(4) . .
C36 C37 C38 120(4) . .
C50 C49 S7 109(3) . .
C60 C59 C64 118(4) . .
C60 C59 C58 122(3) . .
C64 C59 C58 119(3) . .
C58 C57 S3 108(3) . .
C57 C58 C59 106(4) . .
C49 C50 C51 111(4) . .
C63 C62 C61 114(5) . .
C63 C64 C59 120(5) . .
C60 C61 C62 125(5) . .
C52 C51 C54 120.0 . .
C52 C51 C50 118(3) . .
C54 C51 C50 122(3) . .
C56 C52 C51 120.0 . .
C52 C56 C53 120.0 . .
C55 C53 C56 120.0 . .
C53 C55 C54 120.0 . .
C55 C54 C51 120.0 . .
C59 C60 C61 119(5) . .
C62 C63 C64 124(5) . .
C72 C67 C68 122(3) . .
C72 C67 C66 122(3) . .
C68 C67 C66 116(3) . .
C66 C65 S9 115(4) . .
C67 C66 C65 120(4) . .
C71 C72 C67 113(4) . .
C70 C69 C68 117(4) . .
C70 C71 C72 127(4) . .
C71 C70 C69 118(3) . .
C67 C68 C69 123(4) . .
C25 C26 C27 114(3) . .
C28 C27 C32 115(3) . .
C28 C27 C26 123(3) . .
C32 C27 C26 122(3) . .
C26 C25 S6 114(3) . .
C27 C28 C29 129(4) . .
C31 C30 C29 125(4) . .
C32 C31 C30 117(4) . .
C28 C29 C30 111(4) . .
C31 C32 C27 122(4) . .
C42 C41 S2 114(3) . .
C41 C42 C43 114(4) . .
C45 C44 C43 120.0 . .
C44 C45 C46 120.0 . .
C47 C46 C45 120.0 . .
C46 C47 C48 120.0 . .
C43 C48 C47 120.0 . .
C48 C43 C44 120.0 . .
C48 C43 C42 120.2(6) . .
C44 C43 C42 119.8(6) . .

loop_
_geom_bond_atom_site_label_1
_geom_bond_atom_site_label_2
_geom_bond_distance
_geom_bond_site_symmetry_2
Au1 Au3 2.7793(10) 5_666
Au1 Au3 2.7793(10) .
Au1 Au5 2.7810(11) .
Au1 Au5 2.7811(11) 5_666
Au1 Au6 2.7923(10) .
Au1 Au6 2.7924(10) 5_666
Au1 Au7 2.7974(12) 5_666
Au1 Au7 2.7974(12) .
Au1 Au2 2.8001(10) .
Au1 Au2 2.8002(10) 5_666
Au1 Au4 2.8048(11) .
Au1 Au4 2.8048(11) 5_666
Au7 S6 2.376(7) .
Au7 Au5 2.8138(16) 5_666
Au7 Au3 2.9451(16) 5_666
Au7 Au2 2.9669(16) 5_666
Au7 Au4 2.9799(17) 5_666
Au7 Au6 2.9993(16) 5_666
Au7 Au12 3.1394(16) .
Au7 Au9 3.2364(17) .
Au3 S5 2.389(7) .
Au3 Au6 2.8115(16) 5_666
Au3 Au7 2.9450(16) 5_666
Au3 Au2 2.9535(16) 5_666
Au3 Au5 2.9860(15) .
Au3 Au4 3.0228(16) .
Au3 Au11 3.1158(17) .
Au3 Au10 3.1454(16) .
Au3 Hg12 3.2824(16) 5_666
Au4 S9 2.385(9) .
Au4 Au2 2.8101(14) .
Au4 Au5 2.9087(17) 5_666
Au4 Au6 2.9764(16) 5_666
Au4 Au7 2.9798(17) 5_666
Au4 Hg13 3.1062(16) 5_666
Au4 Au13 3.1062(16) 5_666
Au4 Au11 3.1702(15) .
Au4 Au8 3.1937(16) .
Au5 S7 2.387(7) .
Au5 Au7 2.8137(16) 5_666
Au5 Au4 2.9086(17) 5_666
Au5 Au6 2.9142(15) .
Au5 Au2 3.0203(16) 5_666
Au5 Hg12 3.0973(17) 5_666
Au5 Au12 3.0973(17) 5_666
Au5 Hg9 3.1838(16) 5_666
Au5 Au9 3.1838(16) 5_666
Au5 Hg8 3.2594(17) 5_666
Au2 S2 2.386(6) .
Au2 Au6 2.9517(17) .
Au2 Au3 2.9535(16) 5_666
Au2 Au7 2.9668(16) 5_666
Au2 Au5 3.0203(16) 5_666
Au2 Hg13 3.1394(16) 5_666
Au2 Au13 3.1394(16) 5_666
Au2 Au8 3.1581(17) .
Au2 Au10 3.2665(15) 5_666
Au6 S3 2.376(7) .
Au6 Au3 2.8116(16) 5_666
Au6 Au4 2.9765(16) 5_666
Au6 Au7 2.9993(16) 5_666
Au6 Hg10 3.1321(15) 5_666
Au6 Au10 3.1321(15) 5_666
Au6 Au11 3.1810(18) 5_666
Au6 Hg11 3.1810(18) 5_666
Au6 Hg9 3.2152(17) 5_666
Au8 S7 2.294(8) 5_666
Au8 S8 2.300(8) .
Au8 Au5 3.2593(17) 5_666
Au11 S1 2.294(7) .
Au11 S9 2.332(9) .
Au11 Au6 3.1809(18) 5_666
Au12 S4 2.284(7) .
Au12 S5 2.300(7) 5_666
Au12 Au5 3.0973(17) 5_666
Au12 Au3 3.2822(16) 5_666
Au10 S1 2.280(7) .
Au10 S2 2.300(7) 5_666
Au10 Au6 3.1320(15) 5_666
Au10 Au2 3.2664(15) 5_666
Au9 S4 2.293(8) .
Au9 S3 2.301(7) 5_666
Au9 Au5 3.1837(16) 5_666
Au9 Au6 3.2152(17) 5_666
Au13 S6 2.297(8) .
Au13 S8 2.298(8) 5_666
Au13 Au4 3.1062(16) 5_666
Au13 Au2 3.1395(16) 5_666
S7 C49 1.86(3) .
S7 Hg8 2.294(8) 5_666
S7 Au8 2.294(8) 5_666
S1 C33 1.82(3) .
S2 C41 1.87(4) .
S2 Hg10 2.300(7) 5_666
S2 Au10 2.300(7) 5_666
S8 C9 1.82(3) .
S8 Hg13 2.298(8) 5_666
S8 Au13 2.298(8) 5_666
S5 C8 1.77(3) .
S5 Hg12 2.300(7) 5_666
S5 Au12 2.300(7) 5_666
S4 C17 1.81(4) .
S6 C25 1.83(3) .
S3 C57 1.98(4) .
S3 Hg9 2.301(7) 5_666
S3 Au9 2.301(7) 5_666
S9 C65 1.67(5) .
C1 C2 1.38(6) .
C1 C6 1.41(6) .
C1 C7 1.54(5) .
C2 C3 1.43(7) .
C3 C4 1.42(6) .
C4 C5 1.41(8) .
C6 C5 1.34(7) .
C7 C8 1.54(5) .
C10 C9 1.48(4) .
C10 C11 1.53(4) .
C11 C12 1.390(2) .
C11 C16 1.390(2) .
C14 C15 1.390(2) .
C14 C13 1.390(2) .
C16 C15 1.390(2) .
C13 C12 1.390(2) .
C19 C24 1.28(5) .
C19 C20 1.46(6) .
C19 C18 1.52(4) .
C23 C22 1.33(6) .
C23 C24 1.48(6) .
C18 C17 1.50(5) .
C22 C21 1.35(7) .
C20 C21 1.33(7) .
C40 C39 1.30(5) .
C40 C35 1.40(5) .
C33 C34 1.53(4) .
C34 C35 1.54(4) .
C35 C36 1.37(5) .
C38 C37 1.38(6) .
C38 C39 1.40(6) .
C36 C37 1.36(6) .
C49 C50 1.46(6) .
C59 C60 1.390(2) .
C59 C64 1.390(2) .
C59 C58 1.51(6) .
C57 C58 1.46(5) .
C50 C51 1.56(5) .
C62 C63 1.390(2) .
C62 C61 1.390(2) .
C64 C63 1.390(2) .
C61 C60 1.390(2) .
C51 C52 1.3900 .
C51 C54 1.3900 .
C52 C56 1.3900 .
C56 C53 1.3900 .
C53 C55 1.3900 .
C55 C54 1.3900 .
C67 C72 1.390(2) .
C67 C68 1.390(2) .
C67 C66 1.47(5) .
C65 C66 1.63(6) .
C72 C71 1.390(2) .
C69 C70 1.390(2) .
C69 C68 1.390(2) .
C71 C70 1.390(2) .
C26 C25 1.45(5) .
C26 C27 1.59(5) .
C27 C28 1.34(5) .
C27 C32 1.390(2) .
C28 C29 1.390(2) .
C30 C31 1.390(2) .
C30 C29 1.390(2) .
C31 C32 1.390(2) .
C41 C42 1.46(7) .
C42 C43 1.496(8) .
C44 C45 1.3900 .
C44 C43 1.3900 .
C45 C46 1.3900 .
C46 C47 1.3900 .
C47 C48 1.3900 .
C48 C43 1.3900 .
